data_2219312
loop_
_publ_author_name
'Chen, Fang'
'Ye, Heng-Yun'

_publ_section_title (<i>E</i>,<i>E</i>)-2,2'-[1,1'-(Cyclohexane-1,2-diyldinitrilo)diethylidyne]diphenol
_journal_coeditor_code EZ2132
_journal_issue 9
_journal_name_full 'Acta Crystallographica Section E'
_journal_page_first o1757
_journal_paper_doi 10.1107/S160053680802552X
_journal_volume 64
_journal_year 2008
_chemical_formula_iupac 'C22 H26 N2 O2'
_chemical_formula_moiety 'C22 H26 N2 O2'
_chemical_formula_sum 'C22 H26 N2 O2'
_chemical_formula_weight 350.45
_chemical_name_common
;
(E,E)-N,N'-Bis[1-(2-hydroxyphenyl)ethylidene]cyclohexane-1,2-diamine
;
_chemical_name_systematic
;
(<i>E</i>,<i>E</i>)-2,2'-[1,1'-(cyclohexane-1,2-
diyldinitrilo)diethylidyne]diphenol
;
_space_group_IT_number 4
_symmetry_cell_setting monoclinic
_symmetry_space_group_name_Hall 'P 2yb'
_symmetry_space_group_name_H-M 'P 1 21 1'
_atom_sites_solution_hydrogens geom
_atom_sites_solution_primary direct
_atom_sites_solution_secondary difmap
_audit_creation_method SHELXL-97
_cell_angle_alpha 90.00
_cell_angle_beta 106.14(3)
_cell_angle_gamma 90.00
_cell_formula_units_Z 4
_cell_length_a 12.608(3)
_cell_length_b 11.185(2)
_cell_length_c 14.438(3)
_cell_measurement_reflns_used 15855
_cell_measurement_temperature 293(2)
_cell_measurement_theta_max 27.49
_cell_measurement_theta_min 3.11
_cell_volume 1955.8(8)
_computing_cell_refinement 'CrystalClear (Rigaku, 2005)'
_computing_data_collection 'CrystalClear (Rigaku, 2005)'
_computing_data_reduction 'CrystalClear (Rigaku, 2005)'
_computing_molecular_graphics 'SHELXTL (Sheldrick, 2008)'
_computing_publication_material 'SHELXTL (Sheldrick, 2008)'
_computing_structure_refinement 'SHELXL97 (Sheldrick, 2008)'
_computing_structure_solution 'SHELXS97 (Sheldrick, 2008)'
_diffrn_ambient_temperature 293(2)
_diffrn_detector_area_resol_mean 13.6612
_diffrn_measured_fraction_theta_full 0.997
_diffrn_measured_fraction_theta_max 0.997
_diffrn_measurement_device_type 'Rigaku SCXmini'
_diffrn_measurement_method \w
_diffrn_radiation_monochromator graphite
_diffrn_radiation_source 'fine-focus sealed tube'
_diffrn_radiation_type MoK\a
_diffrn_radiation_wavelength 0.71073
_diffrn_reflns_av_R_equivalents 0.0786
_diffrn_reflns_av_sigmaI/netI 0.0628
_diffrn_reflns_limit_h_max 16
_diffrn_reflns_limit_h_min -16
_diffrn_reflns_limit_k_max 14
_diffrn_reflns_limit_k_min -14
_diffrn_reflns_limit_l_max 18
_diffrn_reflns_limit_l_min -18
_diffrn_reflns_number 20307
_diffrn_reflns_theta_full 27.48
_diffrn_reflns_theta_max 27.48
_diffrn_reflns_theta_min 3.11
_diffrn_standards_number 0
_exptl_absorpt_coefficient_mu 0.076
_exptl_absorpt_correction_T_max 1.0000
_exptl_absorpt_correction_T_min 0.8385
_exptl_absorpt_correction_type multi-scan
_exptl_absorpt_process_details '(CrystalClear; Rigaku, 2005)'
_exptl_crystal_colour yellow
_exptl_crystal_density_diffrn 1.190
_exptl_crystal_density_method 'not measured'
_exptl_crystal_description block
_exptl_crystal_F_000 752
_exptl_crystal_size_max 0.25
_exptl_crystal_size_mid 0.15
_exptl_crystal_size_min 0.15
_refine_diff_density_max 0.147
_refine_diff_density_min -0.210
_refine_ls_extinction_method none
_refine_ls_goodness_of_fit_ref 1.042
_refine_ls_hydrogen_treatment constr
_refine_ls_matrix_type full
_refine_ls_number_parameters 473
_refine_ls_number_reflns 4712
_refine_ls_number_restraints 1
_refine_ls_restrained_S_all 1.042
_refine_ls_R_factor_all 0.0985
_refine_ls_R_factor_gt 0.0567
_refine_ls_shift/su_max 0.000
_refine_ls_shift/su_mean 0.000
_refine_ls_structure_factor_coef Fsqd
_refine_ls_weighting_details 'calc w=1/[\s^2^(Fo^2^)+(0.0522P)^2^+0.0566P] where P=(Fo^2^+2Fc^2^)/3'
_refine_ls_weighting_scheme calc
_refine_ls_wR_factor_gt 0.1162
_refine_ls_wR_factor_ref 0.1340
_reflns_number_gt 2978
_reflns_number_total 4712
_reflns_threshold_expression I>2\s(I)
_cod_data_source_file ez2132.cif
_cod_data_source_block I
_cod_depositor_comments
;
The following automatic conversions were performed:
'_geom_torsion_publ_flag' value 'Y' changed to 'y' according to
'/home/saulius/struct/CIF-dictionaries/cif_core.dic' dictionary named
'cif_core.dic' version 2.4.1 from 2010-06-29 (2 times).

Automatic conversion script
Id: cif_fix_enum 1527 2010-12-29 10:47:43Z saulius 

The following automatic conversions were performed:

'_geom_torsion_publ_flag' value 'Y' changed to 'y' according to
/home/saulius/struct/CIF-dictionaries/cif_core.dic dictionary named
'cif_core.dic' version 2.4.1 from 2010-06-29 (2 times).

Automatic conversion script
Id: cif_fix_values 1715 2011-07-08 13:25:40Z adriana 
;
_cod_original_sg_symbol_Hall 'P 2yb '
_cod_original_sg_symbol_H-M 'P 21'
_cod_database_code 2219312
_cod_database_fobs_code 2219312

loop_
_symmetry_equiv_pos_as_xyz
'x, y, z'
'-x, y+1/2, -z'

loop_
_atom_site_type_symbol
_atom_site_label
_atom_site_fract_x
_atom_site_fract_y
_atom_site_fract_z
_atom_site_U_iso_or_equiv
_atom_site_adp_type
_atom_site_calc_flag
_atom_site_refinement_flags
_atom_site_occupancy
C C1 0.8617(3) 0.4943(3) 0.1556(2) 0.0489(8) Uani d . 1
H H1A 0.8633 0.4067 0.1563 0.059 Uiso calc R 1
C C2 0.7600(3) 0.5372(4) 0.0777(2) 0.0653(10) Uani d . 1
H H2A 0.7632 0.6234 0.0719 0.078 Uiso calc R 1
H H2B 0.7606 0.5025 0.0163 0.078 Uiso calc R 1
C C3 0.6538(3) 0.5033(5) 0.1001(3) 0.0859(14) Uani d . 1
H H3A 0.6471 0.4169 0.1004 0.103 Uiso calc R 1
H H3B 0.5916 0.5347 0.0505 0.103 Uiso calc R 1
C C4 0.6516(3) 0.5525(5) 0.1977(3) 0.0810(13) Uani d . 1
H H4A 0.6516 0.6392 0.1958 0.097 Uiso calc R 1
H H4B 0.5847 0.5266 0.2124 0.097 Uiso calc R 1
C C5 0.7509(3) 0.5092(4) 0.2750(2) 0.0621(10) Uani d . 1
H H5A 0.7462 0.4230 0.2806 0.075 Uiso calc R 1
H H5B 0.7496 0.5440 0.3362 0.075 Uiso calc R 1
C C6 0.8595(3) 0.5404(3) 0.2551(2) 0.0481(8) Uani d . 1
H H6A 0.8692 0.6274 0.2576 0.058 Uiso calc R 1
C C7 1.0699(3) 0.6613(3) 0.3580(3) 0.0662(11) Uani d . 1
H H7A 1.0117 0.6972 0.3082 0.099 Uiso calc R 1
H H7B 1.1367 0.6607 0.3385 0.099 Uiso calc R 1
H H7C 1.0812 0.7066 0.4164 0.099 Uiso calc R 1
C C8 1.0387(3) 0.5365(3) 0.3748(2) 0.0468(8) Uani d . 1
C C9 1.1180(3) 0.4648(3) 0.4499(2) 0.0469(8) Uani d . 1
C C10 1.2200(3) 0.5109(4) 0.5008(3) 0.0676(11) Uani d . 1
H H10A 1.2390 0.5874 0.4858 0.081 Uiso calc R 1
C C11 1.2940(4) 0.4480(5) 0.5724(3) 0.0806(13) Uani d . 1
H H11A 1.3615 0.4814 0.6054 0.097 Uiso calc R 1
C C12 1.2654(4) 0.3336(5) 0.5943(3) 0.0785(13) Uani d . 1
H H12A 1.3142 0.2894 0.6421 0.094 Uiso calc R 1
C C13 1.1657(3) 0.2861(4) 0.5457(3) 0.0676(11) Uani d . 1
H H13A 1.1476 0.2094 0.5610 0.081 Uiso calc R 1
C C14 1.0911(3) 0.3494(3) 0.4743(2) 0.0517(9) Uani d . 1
C C15 1.0654(3) 0.3516(3) 0.1656(3) 0.0702(11) Uani d . 1
H H15A 1.0023 0.3225 0.1835 0.105 Uiso calc R 1
H H15B 1.1298 0.3456 0.2197 0.105 Uiso calc R 1
H H15C 1.0759 0.3046 0.1132 0.105 Uiso calc R 1
C C16 1.0473(3) 0.4797(3) 0.1349(2) 0.0478(8) Uani d . 1
C C17 1.1339(3) 0.5435(4) 0.1040(2) 0.0512(9) Uani d . 1
C C18 1.2338(3) 0.4887(5) 0.1053(3) 0.0716(11) Uani d . 1
H H18A 1.2457 0.4098 0.1260 0.086 Uiso calc R 1
C C19 1.3151(4) 0.5479(7) 0.0767(3) 0.0967(18) Uani d . 1
H H19A 1.3808 0.5093 0.0779 0.116 Uiso calc R 1
C C20 1.2980(5) 0.6670(7) 0.0457(3) 0.0980(19) Uani d . 1
H H20A 1.3528 0.7088 0.0277 0.118 Uiso calc R 1
C C21 1.2004(5) 0.7204(5) 0.0424(3) 0.0856(14) Uani d . 1
H H21A 1.1886 0.7985 0.0197 0.103 Uiso calc R 1
C C22 1.1184(4) 0.6632(4) 0.0713(3) 0.0643(11) Uani d . 1
C C23 0.8857(2) 0.5409(3) 0.6760(2) 0.0444(7) Uani d . 1
H H23A 0.8790 0.6268 0.6868 0.053 Uiso calc R 1
C C24 0.9936(3) 0.5162(4) 0.6505(2) 0.0539(9) Uani d . 1
H H24A 0.9959 0.4328 0.6328 0.065 Uiso calc R 1
H H24B 0.9960 0.5644 0.5953 0.065 Uiso calc R 1
C C25 1.0939(3) 0.5445(4) 0.7343(3) 0.0656(10) Uani d . 1
H H25A 1.1604 0.5230 0.7170 0.079 Uiso calc R 1
H H25B 1.0963 0.6297 0.7471 0.079 Uiso calc R 1
C C26 1.0910(3) 0.4776(4) 0.8245(3) 0.0653(10) Uani d . 1
H H26A 1.1530 0.5025 0.8775 0.078 Uiso calc R 1
H H26B 1.0985 0.3926 0.8145 0.078 Uiso calc R 1
C C27 0.9838(3) 0.5003(3) 0.8508(2) 0.0536(9) Uani d . 1
H H27A 0.9808 0.5836 0.8687 0.064 Uiso calc R 1
H H27B 0.9825 0.4517 0.9061 0.064 Uiso calc R 1
C C28 0.8828(2) 0.4711(3) 0.7670(2) 0.0442(8) Uani d . 1
H H28A 0.8817 0.3852 0.7535 0.053 Uiso calc R 1
C C29 0.6789(3) 0.3226(4) 0.7262(3) 0.0618(10) Uani d . 1
H H29A 0.7456 0.3005 0.7108 0.093 Uiso calc R 1
H H29B 0.6198 0.3290 0.6678 0.093 Uiso calc R 1
H H29C 0.6609 0.2627 0.7670 0.093 Uiso calc R 1
C C30 0.6950(3) 0.4407(3) 0.7775(2) 0.0460(8) Uani d . 1
C C31 0.6028(3) 0.4925(4) 0.8083(2) 0.0537(9) Uani d . 1
C C32 0.5077(3) 0.4256(5) 0.8044(3) 0.0759(13) Uani d . 1
H H32A 0.5043 0.3459 0.7854 0.091 Uiso calc R 1
C C33 0.4196(4) 0.4758(7) 0.8280(3) 0.0983(18) Uani d . 1
H H33A 0.3579 0.4293 0.8263 0.118 Uiso calc R 1
C C34 0.4212(4) 0.5939(7) 0.8541(3) 0.0988(19) Uani d . 1
H H34A 0.3598 0.6283 0.8672 0.119 Uiso calc R 1
C C35 0.5133(4) 0.6599(5) 0.8605(3) 0.0827(14) Uani d . 1
H H35A 0.5146 0.7396 0.8793 0.099 Uiso calc R 1
C C36 0.6064(3) 0.6113(4) 0.8396(2) 0.0608(10) Uani d . 1
C C37 0.6766(3) 0.6765(3) 0.6016(3) 0.0625(10) Uani d . 1
H H37A 0.7382 0.7020 0.6534 0.094 Uiso calc R 1
H H37B 0.6128 0.6671 0.6250 0.094 Uiso calc R 1
H H37C 0.6616 0.7353 0.5512 0.094 Uiso calc R 1
C C38 0.7033(3) 0.5594(3) 0.5629(2) 0.0458(8) Uani d . 1
C C39 0.6193(3) 0.5043(3) 0.4824(2) 0.0466(8) Uani d . 1
C C40 0.5179(3) 0.5605(4) 0.4382(3) 0.0658(10) Uani d . 1
H H40A 0.5032 0.6346 0.4611 0.079 Uiso calc R 1
C C41 0.4406(3) 0.5103(5) 0.3628(3) 0.0759(13) Uani d . 1
H H41A 0.3746 0.5501 0.3352 0.091 Uiso calc R 1
C C42 0.4603(3) 0.4007(4) 0.3276(3) 0.0713(12) Uani d . 1
H H42A 0.4079 0.3665 0.2760 0.086 Uiso calc R 1
C C43 0.5573(3) 0.3421(4) 0.3689(3) 0.0624(10) Uani d . 1
H H43A 0.5701 0.2680 0.3449 0.075 Uiso calc R 1
C C44 0.6369(3) 0.3913(3) 0.4457(2) 0.0508(9) Uani d . 1
N N1 0.9588(2) 0.5395(3) 0.13073(17) 0.0476(7) Uani d . 1
N N2 0.9485(2) 0.4849(2) 0.32967(17) 0.0463(7) Uani d . 1
N N3 0.7838(2) 0.5031(2) 0.79504(17) 0.0459(6) Uani d . 1
N N4 0.7941(2) 0.5016(2) 0.59532(18) 0.0452(6) Uani d . 1
O O1 1.0250(3) 0.7226(2) 0.0652(2) 0.0832(9) Uani d . 1
H H1 0.9804 0.6779 0.0794 0.125 Uiso calc R 1
O O2 0.9943(2) 0.2974(2) 0.4311(2) 0.0733(8) Uani d . 1
H H2 0.9589 0.3405 0.3875 0.110 Uiso calc R 1
O O3 0.6953(2) 0.6804(2) 0.8496(2) 0.0701(7) Uani d . 1
H H3 0.7488 0.6384 0.8503 0.105 Uiso calc R 1
O O4 0.7305(2) 0.3302(2) 0.48161(19) 0.0667(7) Uani d . 1
H H4 0.7726 0.3696 0.5242 0.100 Uiso calc R 1

loop_
_atom_site_aniso_label
_atom_site_aniso_U_11
_atom_site_aniso_U_22
_atom_site_aniso_U_33
_atom_site_aniso_U_12
_atom_site_aniso_U_13
_atom_site_aniso_U_23
C1 0.0546(19) 0.0462(19) 0.0449(17) 0.0008(17) 0.0119(15) 0.0042(16)
C2 0.062(2) 0.083(3) 0.0469(19) 0.001(2) 0.0093(17) 0.008(2)
C3 0.057(2) 0.120(4) 0.069(3) -0.006(3) -0.0028(19) 0.017(3)
C4 0.055(2) 0.107(4) 0.083(3) 0.006(3) 0.023(2) 0.020(3)
C5 0.061(2) 0.074(3) 0.055(2) -0.002(2) 0.0225(18) 0.003(2)
C6 0.0548(19) 0.0464(19) 0.0446(18) -0.0062(17) 0.0161(15) 0.0042(16)
C7 0.068(2) 0.048(2) 0.073(2) -0.016(2) 0.004(2) 0.008(2)
C8 0.0545(19) 0.0467(19) 0.0418(17) -0.0036(17) 0.0178(15) -0.0025(15)
C9 0.056(2) 0.050(2) 0.0377(17) -0.0027(17) 0.0176(15) -0.0051(15)
C10 0.066(2) 0.073(3) 0.058(2) -0.011(2) 0.0095(19) 0.003(2)
C11 0.068(3) 0.100(4) 0.062(3) -0.007(3) -0.003(2) 0.001(3)
C12 0.077(3) 0.096(4) 0.056(2) 0.024(3) 0.008(2) 0.009(2)
C13 0.078(3) 0.060(2) 0.063(2) 0.012(2) 0.016(2) 0.011(2)
C14 0.056(2) 0.054(2) 0.0447(19) 0.0023(18) 0.0143(16) 0.0006(17)
C15 0.074(3) 0.055(2) 0.082(3) 0.012(2) 0.024(2) 0.013(2)
C16 0.062(2) 0.047(2) 0.0317(15) 0.0017(18) 0.0088(15) 0.0032(14)
C17 0.053(2) 0.065(2) 0.0331(16) -0.0066(19) 0.0089(15) -0.0019(16)
C18 0.058(2) 0.099(3) 0.055(2) 0.001(2) 0.0117(18) 0.008(2)
C19 0.061(3) 0.171(6) 0.058(3) -0.021(4) 0.016(2) -0.007(3)
C20 0.093(4) 0.152(6) 0.055(3) -0.064(4) 0.032(3) -0.020(3)
C21 0.116(4) 0.082(3) 0.069(3) -0.041(3) 0.043(3) -0.010(2)
C22 0.090(3) 0.060(2) 0.051(2) -0.017(2) 0.032(2) -0.0024(19)
C23 0.0459(18) 0.0395(17) 0.0475(17) 0.0024(16) 0.0125(14) -0.0082(15)
C24 0.0498(19) 0.056(2) 0.059(2) 0.0010(17) 0.0201(16) -0.0061(18)
C25 0.0452(19) 0.072(3) 0.079(3) -0.003(2) 0.0167(19) -0.011(2)
C26 0.044(2) 0.068(3) 0.073(3) 0.0002(19) -0.0009(17) -0.009(2)
C27 0.0524(19) 0.054(2) 0.0497(19) 0.0043(18) 0.0061(15) -0.0026(17)
C28 0.0467(18) 0.0364(17) 0.0477(18) 0.0043(15) 0.0101(14) -0.0009(15)
C29 0.062(2) 0.065(2) 0.058(2) -0.011(2) 0.0145(18) -0.008(2)
C30 0.0482(19) 0.053(2) 0.0339(16) 0.0023(17) 0.0061(14) 0.0014(15)
C31 0.0443(19) 0.078(3) 0.0359(16) 0.0059(19) 0.0062(14) 0.0046(18)
C32 0.048(2) 0.124(4) 0.054(2) -0.007(2) 0.0105(18) -0.009(2)
C33 0.055(3) 0.173(6) 0.071(3) -0.008(3) 0.023(2) -0.012(4)
C34 0.062(3) 0.175(6) 0.065(3) 0.035(4) 0.026(2) 0.001(4)
C35 0.083(3) 0.107(4) 0.062(3) 0.036(3) 0.026(2) 0.005(3)
C36 0.062(2) 0.083(3) 0.0400(19) 0.019(2) 0.0178(18) 0.0066(19)
C37 0.071(2) 0.059(2) 0.058(2) 0.025(2) 0.0190(19) 0.0029(19)
C38 0.0503(19) 0.049(2) 0.0440(17) 0.0090(17) 0.0227(15) 0.0068(16)
C39 0.0457(18) 0.053(2) 0.0419(17) 0.0040(16) 0.0143(14) 0.0109(16)
C40 0.056(2) 0.076(3) 0.063(2) 0.008(2) 0.0127(19) 0.011(2)
C41 0.050(2) 0.091(4) 0.076(3) 0.005(2) 0.000(2) 0.026(3)
C42 0.058(3) 0.083(3) 0.063(3) -0.019(2) 0.001(2) 0.019(2)
C43 0.063(2) 0.065(2) 0.054(2) -0.017(2) 0.0075(19) 0.0057(19)
C44 0.051(2) 0.055(2) 0.0428(19) -0.0020(18) 0.0078(16) 0.0073(17)
N1 0.0564(16) 0.0468(16) 0.0398(14) -0.0001(15) 0.0136(12) 0.0050(13)
N2 0.0533(16) 0.0438(16) 0.0407(14) -0.0073(14) 0.0112(13) 0.0029(13)
N3 0.0463(15) 0.0470(16) 0.0439(14) 0.0026(14) 0.0117(12) -0.0042(13)
N4 0.0436(15) 0.0464(16) 0.0454(15) 0.0068(14) 0.0121(12) -0.0005(13)
O1 0.115(3) 0.0492(17) 0.101(2) 0.0006(18) 0.057(2) 0.0104(16)
O2 0.0760(18) 0.0524(16) 0.0798(19) -0.0119(15) 0.0023(14) 0.0146(14)
O3 0.0811(19) 0.0616(17) 0.0761(18) 0.0126(15) 0.0362(16) -0.0051(15)
O4 0.0641(16) 0.0548(15) 0.0686(17) 0.0047(14) -0.0023(13) -0.0095(13)

loop_
_atom_type_symbol
_atom_type_description
_atom_type_scat_dispersion_real
_atom_type_scat_dispersion_imag
_atom_type_scat_source
C C 0.0033 0.0000 'International Tables Vol C Tables 4.2.6.8 and 6.1.1.4'
H H 0.0000 0.0000 'International Tables Vol C Tables 4.2.6.8 and 6.1.1.4'
N N 0.0061 0.0000 'International Tables Vol C Tables 4.2.6.8 and 6.1.1.4'
O O 0.0106 0.0000 'International Tables Vol C Tables 4.2.6.8 and 6.1.1.4'

loop_
_geom_angle_atom_site_label_1
_geom_angle_atom_site_label_2
_geom_angle_atom_site_label_3
_geom_angle
N1 C1 C2 107.4(3)
N1 C1 C6 110.4(3)
C2 C1 C6 110.7(3)
N1 C1 H1A 109.4
C2 C1 H1A 109.4
C6 C1 H1A 109.4
C3 C2 C1 112.0(3)
C3 C2 H2A 109.2
C1 C2 H2A 109.2
C3 C2 H2B 109.2
C1 C2 H2B 109.2
H2A C2 H2B 107.9
C2 C3 C4 110.7(4)
C2 C3 H3A 109.5
C4 C3 H3A 109.5
C2 C3 H3B 109.5
C4 C3 H3B 109.5
H3A C3 H3B 108.1
C5 C4 C3 110.1(4)
C5 C4 H4A 109.6
C3 C4 H4A 109.6
C5 C4 H4B 109.6
C3 C4 H4B 109.6
H4A C4 H4B 108.2
C4 C5 C6 113.2(3)
C4 C5 H5A 108.9
C6 C5 H5A 108.9
C4 C5 H5B 108.9
C6 C5 H5B 108.9
H5A C5 H5B 107.7
N2 C6 C5 108.2(3)
N2 C6 C1 109.7(3)
C5 C6 C1 110.6(3)
N2 C6 H6A 109.4
C5 C6 H6A 109.4
C1 C6 H6A 109.4
C8 C7 H7A 109.5
C8 C7 H7B 109.5
H7A C7 H7B 109.5
C8 C7 H7C 109.5
H7A C7 H7C 109.5
H7B C7 H7C 109.5
N2 C8 C9 116.7(3)
N2 C8 C7 125.2(3)
C9 C8 C7 118.0(3)
C10 C9 C14 117.5(3)
C10 C9 C8 121.3(3)
C14 C9 C8 121.2(3)
C11 C10 C9 122.7(4)
C11 C10 H10A 118.6
C9 C10 H10A 118.6
C10 C11 C12 118.5(4)
C10 C11 H11A 120.8
C12 C11 H11A 120.8
C13 C12 C11 120.1(4)
C13 C12 H12A 119.9
C11 C12 H12A 119.9
C12 C13 C14 121.5(4)
C12 C13 H13A 119.3
C14 C13 H13A 119.3
O2 C14 C13 117.9(3)
O2 C14 C9 122.3(3)
C13 C14 C9 119.7(4)
C16 C15 H15A 109.5
C16 C15 H15B 109.5
H15A C15 H15B 109.5
C16 C15 H15C 109.5
H15A C15 H15C 109.5
H15B C15 H15C 109.5
N1 C16 C17 116.1(3)
N1 C16 C15 124.7(3)
C17 C16 C15 119.2(3)
C18 C17 C22 117.4(4)
C18 C17 C16 121.6(4)
C22 C17 C16 120.9(3)
C19 C18 C17 121.9(5)
C19 C18 H18A 119.0
C17 C18 H18A 119.0
C18 C19 C20 119.4(5)
C18 C19 H19A 120.3
C20 C19 H19A 120.3
C21 C20 C19 119.1(5)
C21 C20 H20A 120.4
C19 C20 H20A 120.4
C20 C21 C22 122.4(5)
C20 C21 H21A 118.8
C22 C21 H21A 118.8
O1 C22 C21 118.2(4)
O1 C22 C17 122.1(3)
C21 C22 C17 119.7(4)
N4 C23 C24 108.3(2)
N4 C23 C28 109.1(3)
C24 C23 C28 110.3(3)
N4 C23 H23A 109.7
C24 C23 H23A 109.7
C28 C23 H23A 109.7
C25 C24 C23 111.7(3)
C25 C24 H24A 109.3
C23 C24 H24A 109.3
C25 C24 H24B 109.3
C23 C24 H24B 109.3
H24A C24 H24B 107.9
C26 C25 C24 111.7(3)
C26 C25 H25A 109.3
C24 C25 H25A 109.3
C26 C25 H25B 109.3
C24 C25 H25B 109.3
H25A C25 H25B 108.0
C25 C26 C27 111.6(3)
C25 C26 H26A 109.3
C27 C26 H26A 109.3
C25 C26 H26B 109.3
C27 C26 H26B 109.3
H26A C26 H26B 108.0
C26 C27 C28 111.6(3)
C26 C27 H27A 109.3
C28 C27 H27A 109.3
C26 C27 H27B 109.3
C28 C27 H27B 109.3
H27A C27 H27B 108.0
N3 C28 C27 108.5(3)
N3 C28 C23 109.7(2)
C27 C28 C23 110.8(3)
N3 C28 H28A 109.3
C27 C28 H28A 109.3
C23 C28 H28A 109.3
C30 C29 H29A 109.5
C30 C29 H29B 109.5
H29A C29 H29B 109.5
C30 C29 H29C 109.5
H29A C29 H29C 109.5
H29B C29 H29C 109.5
N3 C30 C31 116.4(3)
N3 C30 C29 124.6(3)
C31 C30 C29 119.0(3)
C36 C31 C32 118.0(4)
C36 C31 C30 120.9(3)
C32 C31 C30 121.1(4)
C33 C32 C31 121.0(5)
C33 C32 H32A 119.5
C31 C32 H32A 119.5
C32 C33 C34 120.8(5)
C32 C33 H33A 119.6
C34 C33 H33A 119.6
C35 C34 C33 119.3(5)
C35 C34 H34A 120.3
C33 C34 H34A 120.3
C34 C35 C36 121.7(5)
C34 C35 H35A 119.1
C36 C35 H35A 119.1
O3 C36 C35 118.7(4)
O3 C36 C31 122.3(3)
C35 C36 C31 119.0(4)
C38 C37 H37A 109.5
C38 C37 H37B 109.5
H37A C37 H37B 109.5
C38 C37 H37C 109.5
H37A C37 H37C 109.5
H37B C37 H37C 109.5
N4 C38 C39 116.7(3)
N4 C38 C37 125.0(3)
C39 C38 C37 118.2(3)
C40 C39 C44 116.6(3)
C40 C39 C38 122.3(3)
C44 C39 C38 121.1(3)
C41 C40 C39 122.4(4)
C41 C40 H40A 118.8
C39 C40 H40A 118.8
C40 C41 C42 120.0(4)
C40 C41 H41A 120.0
C42 C41 H41A 120.0
C43 C42 C41 119.8(4)
C43 C42 H42A 120.1
C41 C42 H42A 120.1
C42 C43 C44 121.2(4)
C42 C43 H43A 119.4
C44 C43 H43A 119.4
O4 C44 C43 118.1(4)
O4 C44 C39 121.8(3)
C43 C44 C39 120.1(3)
C16 N1 C1 125.7(3)
C8 N2 C6 125.1(3)
C30 N3 C28 125.3(3)
C38 N4 C23 124.5(3)
C22 O1 H1 109.5
C14 O2 H2 109.5
C36 O3 H3 109.5
C44 O4 H4 109.5

loop_
_geom_bond_atom_site_label_1
_geom_bond_atom_site_label_2
_geom_bond_distance
C1 N1 1.459(4)
C1 C2 1.529(4)
C1 C6 1.534(4)
C1 H1A 0.9800
C2 C3 1.511(5)
C2 H2A 0.9700
C2 H2B 0.9700
C3 C4 1.520(6)
C3 H3A 0.9700
C3 H3B 0.9700
C4 C5 1.507(5)
C4 H4A 0.9700
C4 H4B 0.9700
C5 C6 1.516(4)
C5 H5A 0.9700
C5 H5B 0.9700
C6 N2 1.460(4)
C6 H6A 0.9800
C7 C8 1.489(5)
C7 H7A 0.9600
C7 H7B 0.9600
C7 H7C 0.9600
C8 N2 1.281(4)
C8 C9 1.488(5)
C9 C10 1.391(5)
C9 C14 1.404(5)
C10 C11 1.378(5)
C10 H10A 0.9300
C11 C12 1.389(6)
C11 H11A 0.9300
C12 C13 1.366(6)
C12 H12A 0.9300
C13 C14 1.382(5)
C13 H13A 0.9300
C14 O2 1.339(4)
C15 C16 1.498(5)
C15 H15A 0.9600
C15 H15B 0.9600
C15 H15C 0.9600
C16 N1 1.287(4)
C16 C17 1.474(5)
C17 C18 1.396(5)
C17 C22 1.415(6)
C18 C19 1.377(6)
C18 H18A 0.9300
C19 C20 1.403(8)
C19 H19A 0.9300
C20 C21 1.356(7)
C20 H20A 0.9300
C21 C22 1.377(6)
C21 H21A 0.9300
C22 O1 1.333(5)
C23 N4 1.462(4)
C23 C24 1.530(4)
C23 C28 1.538(4)
C23 H23A 0.9800
C24 C25 1.521(5)
C24 H24A 0.9700
C24 H24B 0.9700
C25 C26 1.510(5)
C25 H25A 0.9700
C25 H25B 0.9700
C26 C27 1.524(5)
C26 H26A 0.9700
C26 H26B 0.9700
C27 C28 1.528(4)
C27 H27A 0.9700
C27 H27B 0.9700
C28 N3 1.460(4)
C28 H28A 0.9800
C29 C30 1.501(5)
C29 H29A 0.9600
C29 H29B 0.9600
C29 H29C 0.9600
C30 N3 1.283(4)
C30 C31 1.474(5)
C31 C36 1.401(6)
C31 C32 1.402(5)
C32 C33 1.370(6)
C32 H32A 0.9300
C33 C34 1.372(8)
C33 H33A 0.9300
C34 C35 1.358(7)
C34 H34A 0.9300
C35 C36 1.400(5)
C35 H35A 0.9300
C36 O3 1.336(5)
C37 C38 1.498(5)
C37 H37A 0.9600
C37 H37B 0.9600
C37 H37C 0.9600
C38 N4 1.284(4)
C38 C39 1.473(5)
C39 C40 1.408(5)
C39 C44 1.411(5)
C40 C41 1.364(6)
C40 H40A 0.9300
C41 C42 1.375(6)
C41 H41A 0.9300
C42 C43 1.370(6)
C42 H42A 0.9300
C43 C44 1.387(5)
C43 H43A 0.9300
C44 O4 1.337(4)
O1 H1 0.8200
O2 H2 0.8200
O3 H3 0.8200
O4 H4 0.8200

loop_
_geom_hbond_atom_site_label_D
_geom_hbond_atom_site_label_H
_geom_hbond_atom_site_label_A
_geom_hbond_site_symmetry_A
_geom_hbond_distance_DH
_geom_hbond_distance_HA
_geom_hbond_distance_DA
_geom_hbond_angle_DHA
O1 H1 N1 . 0.82 1.77 2.496(4) 146.6
O2 H2 N2 . 0.82 1.81 2.531(4) 146.6
O3 H3 N3 . 0.82 1.82 2.507(4) 140.3
O4 H4 N4 . 0.82 1.78 2.507(4) 147.4
C26 H26A Cg3 1_556 0.97 2.96 3.790(5) 144
C29 H29C Cg3 2_746 0.96 2.96 3.721(5) 137
C37 H37C Cg3 2_756 0.96 3.00 3.714(4) 133

loop_
_geom_torsion_atom_site_label_1
_geom_torsion_atom_site_label_2
_geom_torsion_atom_site_label_3
_geom_torsion_atom_site_label_4
_geom_torsion
_geom_torsion_publ_flag
C16 N1 C1 C6 102.8(4) ?
C8 N2 C6 C1 104.3(4) ?
C30 N3 C28 C23 100.4(4) ?
C38 N4 C23 C28 101.2(3) ?
N1 C1 C6 N2 -69.1(3) y
N3 C28 C23 N4 -65.9(3) y

loop_
_cod_related_entry_id
_cod_related_entry_database
_cod_related_entry_code
1 ChemSpider 18345545
